data_7239587
loop_
_publ_author_name
'Li, Fang-Fang'
'Zhang, Qin-Qin'
'Zhao, Yan-Yan'
'Jiang, Shu-Xin'
'Shi, Xue-Ying'
'Cui, Jian-Zhong'
'Gao, Hong-ling'

_publ_section_title
;
 Syntheses, structures, and properties of six new coordination polymers
 constructed from N-heterocyclic multicarboxylic acids
;
_journal_issue 21
_journal_name_full 'RSC Advances'
_journal_page_first 10424
_journal_paper_doi 10.1039/c4ra00180j
_journal_volume 4
_journal_year 2014
_chemical_formula_sum 'C27 H16 N4 O8 Zn2'
_chemical_formula_weight 655.18
_space_group_IT_number 14
_space_group_name_Hall '-P 2yn'
_space_group_name_H-M_alt 'P 1 21/n 1'
_symmetry_cell_setting monoclinic
_symmetry_space_group_name_H-M 'P 1 21/n 1'
_atom_sites_solution_hydrogens geom
_atom_sites_solution_primary direct
_atom_sites_solution_secondary difmap
_audit_creation_method SHELXL-97
_cell_angle_alpha 90.00
_cell_angle_beta 102.99(3)
_cell_angle_gamma 90.00
_cell_formula_units_Z 4
_cell_length_a 8.5377(17)
_cell_length_b 16.953(3)
_cell_length_c 17.256(4)
_cell_measurement_reflns_used 7242
_cell_measurement_temperature 113(2)
_cell_measurement_theta_max 27.9304
_cell_measurement_theta_min 2.4028
_cell_volume 2433.7(9)
_computing_cell_refinement crystalclear
_computing_data_collection crystalclear
_computing_data_reduction crystalclear
_computing_molecular_graphics 'Bruker SHELXTL'
_computing_publication_material 'Bruker SHELXTL'
_computing_structure_refinement 'SHELXL-97 (Sheldrick, 1997)'
_computing_structure_solution 'SHELXS-97 (Sheldrick, 1990)'
_diffrn_ambient_temperature 113(2)
_diffrn_measured_fraction_theta_full 0.995
_diffrn_measured_fraction_theta_max 0.995
_diffrn_measurement_device_type 'rigaku saturn'
_diffrn_measurement_method '\w scans'
_diffrn_radiation_monochromator confocal
_diffrn_radiation_source 'rotating anode'
_diffrn_radiation_type MoK\a
_diffrn_radiation_wavelength 0.71073
_diffrn_reflns_av_R_equivalents 0.0724
_diffrn_reflns_av_sigmaI/netI 0.0764
_diffrn_reflns_limit_h_max 11
_diffrn_reflns_limit_h_min -11
_diffrn_reflns_limit_k_max 15
_diffrn_reflns_limit_k_min -22
_diffrn_reflns_limit_l_max 22
_diffrn_reflns_limit_l_min -22
_diffrn_reflns_number 21703
_diffrn_reflns_theta_full 27.89
_diffrn_reflns_theta_max 27.89
_diffrn_reflns_theta_min 2.40
_diffrn_standards_decay_% 0
_diffrn_standards_interval_count 0
_diffrn_standards_interval_time 0
_diffrn_standards_number 0
_exptl_absorpt_coefficient_mu 2.035
_exptl_absorpt_correction_T_max 0.7923
_exptl_absorpt_correction_T_min 0.6864
_exptl_absorpt_correction_type multi-scan
_exptl_absorpt_process_details crystalclear
_exptl_crystal_density_diffrn 1.788
_exptl_crystal_density_method 'not measured'
_exptl_crystal_F_000 1320
_exptl_crystal_size_max 0.20
_exptl_crystal_size_mid 0.18
_exptl_crystal_size_min 0.12
_refine_diff_density_max 0.619
_refine_diff_density_min -0.755
_refine_diff_density_rms 0.115
_refine_ls_extinction_method none
_refine_ls_goodness_of_fit_ref 0.997
_refine_ls_hydrogen_treatment constr
_refine_ls_matrix_type full
_refine_ls_number_parameters 370
_refine_ls_number_reflns 5784
_refine_ls_number_restraints 0
_refine_ls_restrained_S_all 0.997
_refine_ls_R_factor_all 0.0640
_refine_ls_R_factor_gt 0.0450
_refine_ls_shift/su_max 0.002
_refine_ls_shift/su_mean 0.000
_refine_ls_structure_factor_coef Fsqd
_refine_ls_weighting_details 'calc w=1/[\s^2^(Fo^2^)+(0.0388P)^2^+0.0000P] where P=(Fo^2^+2Fc^2^)/3'
_refine_ls_weighting_scheme calc
_refine_ls_wR_factor_gt 0.0877
_refine_ls_wR_factor_ref 0.0949
_reflns_number_gt 4289
_reflns_number_total 5784
_reflns_threshold_expression >2sigma(I)
_cod_data_source_file c4ra00180j.txt
_cod_data_source_block shelxl
_cod_depositor_comments
;
The following automatic conversions were performed:

data item '_exptl_absorpt_correction_type' value 'MULTI-SCAN' was
changed to 'multi-scan' in accordance with the
/home/saulius/struct/COD-crude-data/automatic-downloads/DataCite-retrospective/RSC/depositions/lib/dictionaries/cif_core.dic
dictionary named 'cif_core.dic' version 2.4.2 last updated on
2011-04-26.

data item '_refine_ls_hydrogen_treatment' value 'CONSTR' was changed
to 'constr' in accordance with the
/home/saulius/struct/COD-crude-data/automatic-downloads/DataCite-retrospective/RSC/depositions/lib/dictionaries/cif_core.dic
dictionary named 'cif_core.dic' version 2.4.2 last updated on
2011-04-26.

data item '_symmetry_cell_setting' value 'Monoclinic' was changed to
'monoclinic' in accordance with the
/home/saulius/struct/COD-crude-data/automatic-downloads/DataCite-retrospective/RSC/depositions/lib/dictionaries/cif_core.dic
dictionary named 'cif_core.dic' version 2.4.2 last updated on
2011-04-26.

Automatic conversion script
Id: cif_fix_values 6909 2019-04-08 15:41:33Z antanas 
;
_cod_original_cell_volume 2433.7(8)
_cod_original_sg_symbol_H-M P2(1)/n
_cod_database_code 7239587

loop_
_symmetry_equiv_pos_as_xyz
'x, y, z'
'-x+1/2, y+1/2, -z+1/2'
'-x, -y, -z'
'x-1/2, -y-1/2, z-1/2'

loop_
_atom_site_label
_atom_site_type_symbol
_atom_site_fract_x
_atom_site_fract_y
_atom_site_fract_z
_atom_site_U_iso_or_equiv
_atom_site_adp_type
_atom_site_occupancy
_atom_site_symmetry_multiplicity
_atom_site_calc_flag
_atom_site_refinement_flags
Zn1 Zn 0.61389(4) 0.33608(2) 0.95263(2) 0.01659(10) Uani 1 1 d .
Zn2 Zn 0.15439(4) 0.38010(2) 1.102752(19) 0.01400(10) Uani 1 1 d .
O1 O 0.7405(2) 0.35547(13) 0.86508(12) 0.0198(5) Uani 1 1 d .
O2 O 0.7775(2) 0.45117(13) 0.78041(11) 0.0199(5) Uani 1 1 d .
O3 O 0.5305(2) 0.58319(13) 0.68489(12) 0.0221(5) Uani 1 1 d .
O4 O 0.7078(2) 0.62787(12) 0.79109(12) 0.0178(5) Uani 1 1 d .
O5 O 0.2011(2) 0.63336(13) 0.96152(12) 0.0200(5) Uani 1 1 d .
O6 O 0.0305(2) 0.56038(12) 0.87530(12) 0.0168(4) Uani 1 1 d .
O7 O 0.2095(2) 0.44201(12) 1.01577(12) 0.0166(4) Uani 1 1 d .
O8 O 0.4056(2) 0.35519(12) 1.01162(12) 0.0177(5) Uani 1 1 d .
N1 N 0.4963(3) 0.43107(14) 0.89862(13) 0.0128(5) Uani 1 1 d .
N2 N 0.5717(3) 0.22128(15) 0.93634(14) 0.0175(5) Uani 1 1 d .
N3 N 0.2210(3) -0.27317(17) 0.72374(16) 0.0266(6) Uani 1 1 d .
N4 N 0.1212(3) 0.26404(15) 1.07577(14) 0.0154(5) Uani 1 1 d .
C1 C 0.7086(3) 0.42068(19) 0.82865(17) 0.0163(6) Uani 1 1 d .
C2 C 0.5649(3) 0.46574(18) 0.84532(16) 0.0146(6) Uani 1 1 d .
C3 C 0.5085(3) 0.53777(18) 0.81165(16) 0.0143(6) Uani 1 1 d .
C4 C 0.3759(3) 0.57012(18) 0.83314(17) 0.0164(6) Uani 1 1 d .
H4 H 0.3314 0.6178 0.8088 0.020 Uiso 1 1 calc R
C5 C 0.3056(3) 0.53405(17) 0.89008(16) 0.0145(6) Uani 1 1 d .
C6 C 0.3714(3) 0.46373(18) 0.92252(16) 0.0142(6) Uani 1 1 d .
C7 C 0.5891(3) 0.58461(18) 0.75641(17) 0.0156(6) Uani 1 1 d .
C8 C 0.1695(3) 0.57749(17) 0.91221(17) 0.0154(6) Uani 1 1 d .
C9 C 0.3243(3) 0.41589(18) 0.98787(16) 0.0143(6) Uani 1 1 d .
C10 C 0.6228(3) 0.18290(19) 0.87784(17) 0.0184(7) Uani 1 1 d .
H10 H 0.6956 0.2092 0.8523 0.022 Uiso 1 1 calc R
C11 C 0.5748(3) 0.10806(18) 0.85362(18) 0.0192(7) Uani 1 1 d .
H11 H 0.6164 0.0829 0.8133 0.023 Uiso 1 1 calc R
C12 C 0.4644(4) 0.06909(19) 0.88851(18) 0.0203(7) Uani 1 1 d .
C13 C 0.4178(4) 0.1078(2) 0.95126(19) 0.0251(8) Uani 1 1 d .
H13 H 0.3482 0.0822 0.9791 0.030 Uiso 1 1 calc R
C14 C 0.4717(4) 0.18243(19) 0.97278(19) 0.0230(7) Uani 1 1 d .
H14 H 0.4370 0.2077 1.0151 0.028 Uiso 1 1 calc R
C15 C 0.3933(4) -0.00726(19) 0.86212(19) 0.0231(7) Uani 1 1 d .
H15 H 0.3264 -0.0310 0.8927 0.028 Uiso 1 1 calc R
C16 C 0.4150(4) -0.04612(19) 0.79840(18) 0.0213(7) Uani 1 1 d .
H16 H 0.4822 -0.0226 0.7678 0.026 Uiso 1 1 calc R
C17 C 0.3430(4) -0.12242(19) 0.77221(18) 0.0207(7) Uani 1 1 d .
C18 C 0.4045(4) -0.1674(2) 0.71821(19) 0.0232(7) Uani 1 1 d .
H18 H 0.4889 -0.1473 0.6962 0.028 Uiso 1 1 calc R
C19 C 0.3418(4) -0.2411(2) 0.69712(19) 0.0251(7) Uani 1 1 d .
H19 H 0.3875 -0.2711 0.6613 0.030 Uiso 1 1 calc R
C20 C 0.1600(4) -0.2288(2) 0.7732(2) 0.0294(8) Uani 1 1 d .
H20 H 0.0724 -0.2497 0.7922 0.035 Uiso 1 1 calc R
C21 C 0.2139(4) -0.1550(2) 0.7990(2) 0.0274(8) Uani 1 1 d .
H21 H 0.1645 -0.1264 0.8344 0.033 Uiso 1 1 calc R
C22 C 0.0340(3) 0.23849(18) 1.00421(17) 0.0164(6) Uani 1 1 d .
H22 H -0.0109 0.2765 0.9650 0.020 Uiso 1 1 calc R
C23 C 0.0083(3) 0.15960(18) 0.98643(17) 0.0172(6) Uani 1 1 d .
H23 H -0.0517 0.1440 0.9355 0.021 Uiso 1 1 calc R
C24 C 0.0716(3) 0.10219(18) 1.04409(17) 0.0157(6) Uani 1 1 d .
C25 C 0.1633(4) 0.12957(19) 1.11662(18) 0.0198(7) Uani 1 1 d .
H25 H 0.2103 0.0931 1.1570 0.024 Uiso 1 1 calc R
C26 C 0.1854(3) 0.20936(18) 1.12948(17) 0.0177(6) Uani 1 1 d .
H26 H 0.2494 0.2264 1.1790 0.021 Uiso 1 1 calc R
C27 C 0.0441(3) 0.01704(19) 1.03260(17) 0.0184(6) Uani 1 1 d .
H27 H 0.0933 -0.0167 1.0751 0.022 Uiso 1 1 calc R

loop_
_atom_site_aniso_label
_atom_site_aniso_U_11
_atom_site_aniso_U_22
_atom_site_aniso_U_33
_atom_site_aniso_U_23
_atom_site_aniso_U_13
_atom_site_aniso_U_12
Zn1 0.01596(19) 0.0163(2) 0.01826(18) -0.00153(15) 0.00548(14) 0.00136(14)
Zn2 0.01346(18) 0.01478(19) 0.01517(17) -0.00030(14) 0.00618(14) 0.00020(14)
O1 0.0180(11) 0.0189(12) 0.0254(11) -0.0013(10) 0.0109(9) 0.0031(9)
O2 0.0176(11) 0.0261(13) 0.0187(10) -0.0025(10) 0.0097(9) -0.0012(9)
O3 0.0231(12) 0.0297(13) 0.0146(10) 0.0012(10) 0.0064(9) 0.0001(10)
O4 0.0184(11) 0.0196(12) 0.0168(10) 0.0021(9) 0.0067(9) -0.0008(9)
O5 0.0157(11) 0.0230(13) 0.0207(11) -0.0073(10) 0.0025(9) 0.0019(9)
O6 0.0103(10) 0.0215(12) 0.0196(10) -0.0041(9) 0.0056(8) -0.0010(9)
O7 0.0168(10) 0.0168(11) 0.0185(10) 0.0001(9) 0.0091(9) 0.0012(9)
O8 0.0197(11) 0.0162(11) 0.0189(10) 0.0016(9) 0.0081(9) 0.0021(9)
N1 0.0102(11) 0.0150(13) 0.0146(11) -0.0034(10) 0.0059(10) -0.0010(10)
N2 0.0171(13) 0.0180(14) 0.0183(12) -0.0010(11) 0.0057(10) 0.0017(11)
N3 0.0265(15) 0.0232(16) 0.0315(15) -0.0020(13) 0.0096(13) -0.0034(12)
N4 0.0149(12) 0.0152(14) 0.0181(12) 0.0023(11) 0.0077(10) 0.0030(10)
C1 0.0135(14) 0.0210(17) 0.0145(14) -0.0062(13) 0.0036(12) -0.0003(13)
C2 0.0112(14) 0.0206(17) 0.0117(13) -0.0046(12) 0.0019(11) -0.0022(12)
C3 0.0147(14) 0.0191(16) 0.0094(12) -0.0023(12) 0.0033(11) -0.0022(12)
C4 0.0140(14) 0.0181(17) 0.0177(14) 0.0000(13) 0.0048(12) 0.0003(12)
C5 0.0141(14) 0.0161(16) 0.0127(13) -0.0023(12) 0.0017(11) -0.0010(12)
C6 0.0118(14) 0.0179(16) 0.0130(13) -0.0041(12) 0.0032(11) -0.0039(12)
C7 0.0120(14) 0.0208(17) 0.0150(14) 0.0011(13) 0.0049(12) 0.0064(12)
C8 0.0196(16) 0.0140(16) 0.0150(13) 0.0041(12) 0.0090(12) 0.0015(13)
C9 0.0139(14) 0.0162(16) 0.0134(13) -0.0048(12) 0.0040(12) -0.0042(12)
C10 0.0141(15) 0.0212(18) 0.0212(15) 0.0000(13) 0.0070(13) 0.0004(13)
C11 0.0183(15) 0.0193(17) 0.0219(15) -0.0024(13) 0.0085(13) 0.0023(13)
C12 0.0210(16) 0.0173(17) 0.0240(16) -0.0002(14) 0.0081(13) 0.0013(13)
C13 0.0303(18) 0.0237(19) 0.0264(17) 0.0002(15) 0.0177(15) -0.0010(15)
C14 0.0270(18) 0.0223(18) 0.0228(16) -0.0004(14) 0.0120(14) 0.0033(14)
C15 0.0260(17) 0.0192(18) 0.0280(16) 0.0027(14) 0.0141(14) -0.0018(14)
C16 0.0173(16) 0.0224(18) 0.0260(16) 0.0038(14) 0.0088(13) 0.0002(13)
C17 0.0178(16) 0.0214(18) 0.0215(15) 0.0029(14) 0.0017(13) -0.0014(13)
C18 0.0182(16) 0.0270(19) 0.0256(16) -0.0012(15) 0.0076(14) -0.0018(14)
C19 0.0252(17) 0.0258(19) 0.0259(16) -0.0032(15) 0.0091(14) 0.0004(15)
C20 0.0283(18) 0.028(2) 0.0353(19) -0.0007(17) 0.0153(16) -0.0088(16)
C21 0.0247(17) 0.029(2) 0.0334(18) -0.0053(16) 0.0168(16) -0.0020(15)
C22 0.0169(15) 0.0194(17) 0.0140(13) 0.0021(12) 0.0054(12) 0.0034(13)
C23 0.0194(15) 0.0156(16) 0.0177(14) -0.0022(13) 0.0067(12) -0.0004(13)
C24 0.0150(15) 0.0167(16) 0.0173(14) 0.0017(12) 0.0079(12) 0.0015(12)
C25 0.0229(16) 0.0194(17) 0.0176(14) 0.0033(13) 0.0057(13) 0.0025(13)
C26 0.0166(15) 0.0209(17) 0.0146(14) 0.0017(13) 0.0011(12) 0.0013(13)
C27 0.0223(16) 0.0184(16) 0.0156(13) 0.0041(13) 0.0066(12) 0.0033(13)

loop_
_atom_type_symbol
_atom_type_description
_atom_type_scat_dispersion_real
_atom_type_scat_dispersion_imag
_atom_type_scat_source
C C 0.0033 0.0016 'International Tables Vol C Tables 4.2.6.8 and 6.1.1.4'
H H 0.0000 0.0000 'International Tables Vol C Tables 4.2.6.8 and 6.1.1.4'
N N 0.0061 0.0033 'International Tables Vol C Tables 4.2.6.8 and 6.1.1.4'
O O 0.0106 0.0060 'International Tables Vol C Tables 4.2.6.8 and 6.1.1.4'
Zn Zn 0.2839 1.4301 'International Tables Vol C Tables 4.2.6.8 and 6.1.1.4'

loop_
_geom_angle_atom_site_label_1
_geom_angle_atom_site_label_2
_geom_angle_atom_site_label_3
_geom_angle
_geom_angle_site_symmetry_1
_geom_angle_site_symmetry_3
O5 Zn1 N2 116.85(10) 3_667 .
O5 Zn1 N1 111.64(9) 3_667 .
N2 Zn1 N1 131.48(10) . .
O5 Zn1 O1 92.58(9) 3_667 .
N2 Zn1 O1 99.21(9) . .
N1 Zn1 O1 79.81(8) . .
O5 Zn1 O8 101.63(8) 3_667 .
N2 Zn1 O8 93.90(8) . .
N1 Zn1 O8 74.52(8) . .
O1 Zn1 O8 153.79(8) . .
O4 Zn2 O7 123.77(8) 3_667 .
O4 Zn2 O6 101.22(8) 3_667 3_567
O7 Zn2 O6 102.18(8) . 3_567
O4 Zn2 N4 99.93(10) 3_667 .
O7 Zn2 N4 112.73(9) . .
O6 Zn2 N4 117.54(9) 3_567 .
C1 O1 Zn1 114.18(17) . .
C7 O4 Zn2 130.19(19) . 3_667
C8 O5 Zn1 135.8(2) . 3_667
C8 O6 Zn2 119.42(18) . 3_567
C9 O7 Zn2 116.15(19) . .
C9 O8 Zn1 113.76(17) . .
C2 N1 C6 122.1(3) . .
C2 N1 Zn1 114.95(19) . .
C6 N1 Zn1 122.30(19) . .
C14 N2 C10 117.4(3) . .
C14 N2 Zn1 121.9(2) . .
C10 N2 Zn1 119.8(2) . .
C20 N3 C19 115.8(3) . .
C26 N4 C22 117.6(3) . .
C26 N4 Zn2 119.9(2) . .
C22 N4 Zn2 122.5(2) . .
O2 C1 O1 128.0(3) . .
O2 C1 C2 116.2(3) . .
O1 C1 C2 115.7(2) . .
N1 C2 C3 120.8(2) . .
N1 C2 C1 113.9(3) . .
C3 C2 C1 125.3(2) . .
C4 C3 C2 117.6(3) . .
C4 C3 C7 118.4(3) . .
C2 C3 C7 124.0(2) . .
C3 C4 C5 121.4(3) . .
C3 C4 H4 119.3 . .
C5 C4 H4 119.3 . .
C6 C5 C4 117.5(3) . .
C6 C5 C8 126.2(2) . .
C4 C5 C8 116.3(3) . .
N1 C6 C5 120.6(2) . .
N1 C6 C9 111.7(3) . .
C5 C6 C9 127.7(2) . .
O3 C7 O4 125.6(3) . .
O3 C7 C3 118.9(3) . .
O4 C7 C3 115.3(2) . .
O6 C8 O5 123.6(3) . .
O6 C8 C5 117.3(3) . .
O5 C8 C5 118.8(3) . .
O8 C9 O7 125.5(3) . .
O8 C9 C6 117.4(2) . .
O7 C9 C6 117.0(3) . .
N2 C10 C11 123.3(3) . .
N2 C10 H10 118.4 . .
C11 C10 H10 118.4 . .
C10 C11 C12 119.5(3) . .
C10 C11 H11 120.2 . .
C12 C11 H11 120.2 . .
C11 C12 C13 116.7(3) . .
C11 C12 C15 124.1(3) . .
C13 C12 C15 119.2(3) . .
C14 C13 C12 120.5(3) . .
C14 C13 H13 119.8 . .
C12 C13 H13 119.8 . .
N2 C14 C13 122.5(3) . .
N2 C14 H14 118.8 . .
C13 C14 H14 118.8 . .
C16 C15 C12 124.9(3) . .
C16 C15 H15 117.6 . .
C12 C15 H15 117.6 . .
C15 C16 C17 124.6(3) . .
C15 C16 H16 117.7 . .
C17 C16 H16 117.7 . .
C18 C17 C21 116.5(3) . .
C18 C17 C16 119.7(3) . .
C21 C17 C16 123.7(3) . .
C19 C18 C17 119.4(3) . .
C19 C18 H18 120.3 . .
C17 C18 H18 120.3 . .
N3 C19 C18 124.3(3) . .
N3 C19 H19 117.9 . .
C18 C19 H19 117.9 . .
N3 C20 C21 125.0(3) . .
N3 C20 H20 117.5 . .
C21 C20 H20 117.5 . .
C20 C21 C17 119.0(3) . .
C20 C21 H21 120.5 . .
C17 C21 H21 120.5 . .
N4 C22 C23 122.5(3) . .
N4 C22 H22 118.7 . .
C23 C22 H22 118.7 . .
C22 C23 C24 119.8(3) . .
C22 C23 H23 120.1 . .
C24 C23 H23 120.1 . .
C25 C24 C23 116.8(3) . .
C25 C24 C27 119.2(3) . .
C23 C24 C27 124.0(3) . .
C26 C25 C24 120.0(3) . .
C26 C25 H25 120.0 . .
C24 C25 H25 120.0 . .
N4 C26 C25 123.3(3) . .
N4 C26 H26 118.3 . .
C25 C26 H26 118.3 . .
C27 C27 C24 125.5(4) 3_557 .
C27 C27 H27 117.2 3_557 .
C24 C27 H27 117.2 . .

loop_
_geom_bond_atom_site_label_1
_geom_bond_atom_site_label_2
_geom_bond_distance
_geom_bond_site_symmetry_2
Zn1 O5 1.976(2) 3_667
Zn1 N2 1.988(3) .
Zn1 N1 2.012(2) .
Zn1 O1 2.072(2) .
Zn1 O8 2.2623(19) .
Zn2 O4 1.947(2) 3_667
Zn2 O7 1.9732(19) .
Zn2 O6 1.9802(19) 3_567
Zn2 N4 2.027(3) .
O1 C1 1.271(4) .
O2 C1 1.235(3) .
O3 C7 1.223(3) .
O4 C7 1.285(4) .
O4 Zn2 1.947(2) 3_667
O5 C8 1.261(4) .
O5 Zn1 1.976(2) 3_667
O6 C8 1.248(4) .
O6 Zn2 1.9802(19) 3_567
O7 C9 1.265(3) .
O8 C9 1.258(3) .
N1 C2 1.333(3) .
N1 C6 1.346(3) .
N2 C14 1.341(4) .
N2 C10 1.353(4) .
N3 C20 1.329(4) .
N3 C19 1.336(4) .
N4 C26 1.338(4) .
N4 C22 1.361(4) .
C1 C2 1.527(4) .
C2 C3 1.391(4) .
C3 C4 1.382(4) .
C3 C7 1.519(4) .
C4 C5 1.402(4) .
C4 H4 0.9500 .
C5 C6 1.382(4) .
C5 C8 1.496(4) .
C6 C9 1.515(4) .
C10 C11 1.369(4) .
C10 H10 0.9500 .
C11 C12 1.393(4) .
C11 H11 0.9500 .
C12 C13 1.399(4) .
C12 C15 1.459(4) .
C13 C14 1.368(4) .
C13 H13 0.9500 .
C14 H14 0.9500 .
C15 C16 1.330(4) .
C15 H15 0.9500 .
C16 C17 1.460(4) .
C16 H16 0.9500 .
C17 C18 1.395(4) .
C17 C21 1.400(4) .
C18 C19 1.375(4) .
C18 H18 0.9500 .
C19 H19 0.9500 .
C20 C21 1.372(5) .
C20 H20 0.9500 .
C21 H21 0.9500 .
C22 C23 1.379(4) .
C22 H22 0.9500 .
C23 C24 1.410(4) .
C23 H23 0.9500 .
C24 C25 1.398(4) .
C24 C27 1.469(4) .
C25 C26 1.377(4) .
C25 H25 0.9500 .
C26 H26 0.9500 .
C27 C27 1.337(6) 3_557
C27 H27 0.9500 .

loop_
_geom_torsion_atom_site_label_1
_geom_torsion_atom_site_label_2
_geom_torsion_atom_site_label_3
_geom_torsion_atom_site_label_4
_geom_torsion
_geom_torsion_site_symmetry_1
_geom_torsion_site_symmetry_4
O5 Zn1 O1 C1 -100.8(2) 3_667 .
N2 Zn1 O1 C1 141.5(2) . .
N1 Zn1 O1 C1 10.7(2) . .
O8 Zn1 O1 C1 22.4(3) . .
O4 Zn2 O7 C9 69.0(2) 3_667 .
O6 Zn2 O7 C9 -178.43(19) 3_567 .
N4 Zn2 O7 C9 -51.3(2) . .
O5 Zn1 O8 C9 105.4(2) 3_667 .
N2 Zn1 O8 C9 -136.2(2) . .
N1 Zn1 O8 C9 -4.08(19) . .
O1 Zn1 O8 C9 -16.1(3) . .
O5 Zn1 N1 C2 79.4(2) 3_667 .
N2 Zn1 N1 C2 -102.6(2) . .
O1 Zn1 N1 C2 -9.31(19) . .
O8 Zn1 N1 C2 176.0(2) . .
O5 Zn1 N1 C6 -91.4(2) 3_667 .
N2 Zn1 N1 C6 86.5(2) . .
O1 Zn1 N1 C6 179.8(2) . .
O8 Zn1 N1 C6 5.2(2) . .
O5 Zn1 N2 C14 91.8(2) 3_667 .
N1 Zn1 N2 C14 -86.0(3) . .
O1 Zn1 N2 C14 -170.5(2) . .
O8 Zn1 N2 C14 -13.3(2) . .
O5 Zn1 N2 C10 -99.2(2) 3_667 .
N1 Zn1 N2 C10 83.0(2) . .
O1 Zn1 N2 C10 -1.5(2) . .
O8 Zn1 N2 C10 155.7(2) . .
O4 Zn2 N4 C26 2.5(2) 3_667 .
O7 Zn2 N4 C26 135.72(19) . .
O6 Zn2 N4 C26 -105.8(2) 3_567 .
O4 Zn2 N4 C22 -178.0(2) 3_667 .
O7 Zn2 N4 C22 -44.7(2) . .
O6 Zn2 N4 C22 73.7(2) 3_567 .
Zn1 O1 C1 O2 171.5(2) . .
Zn1 O1 C1 C2 -10.0(3) . .
C6 N1 C2 C3 -0.3(4) . .
Zn1 N1 C2 C3 -171.2(2) . .
C6 N1 C2 C1 177.8(2) . .
Zn1 N1 C2 C1 6.9(3) . .
O2 C1 C2 N1 -179.0(2) . .
O1 C1 C2 N1 2.3(4) . .
O2 C1 C2 C3 -1.0(4) . .
O1 C1 C2 C3 -179.6(3) . .
N1 C2 C3 C4 -2.5(4) . .
C1 C2 C3 C4 179.6(3) . .
N1 C2 C3 C7 174.2(3) . .
C1 C2 C3 C7 -3.7(4) . .
C2 C3 C4 C5 3.4(4) . .
C7 C3 C4 C5 -173.4(3) . .
C3 C4 C5 C6 -1.6(4) . .
C3 C4 C5 C8 176.1(3) . .
C2 N1 C6 C5 2.3(4) . .
Zn1 N1 C6 C5 172.5(2) . .
C2 N1 C6 C9 -175.6(2) . .
Zn1 N1 C6 C9 -5.3(3) . .
C4 C5 C6 N1 -1.3(4) . .
C8 C5 C6 N1 -178.7(3) . .
C4 C5 C6 C9 176.2(3) . .
C8 C5 C6 C9 -1.2(5) . .
Zn2 O4 C7 O3 -163.6(2) 3_667 .
Zn2 O4 C7 C3 22.2(4) 3_667 .
C4 C3 C7 O3 -80.7(4) . .
C2 C3 C7 O3 102.6(3) . .
C4 C3 C7 O4 93.9(3) . .
C2 C3 C7 O4 -82.8(4) . .
Zn2 O6 C8 O5 -2.8(4) 3_567 .
Zn2 O6 C8 C5 -176.49(18) 3_567 .
Zn1 O5 C8 O6 162.7(2) 3_667 .
Zn1 O5 C8 C5 -23.7(4) 3_667 .
C6 C5 C8 O6 -89.1(4) . .
C4 C5 C8 O6 93.4(3) . .
C6 C5 C8 O5 96.9(4) . .
C4 C5 C8 O5 -80.6(3) . .
Zn1 O8 C9 O7 -174.8(2) . .
Zn1 O8 C9 C6 2.7(3) . .
Zn2 O7 C9 O8 -0.9(4) . .
Zn2 O7 C9 C6 -178.42(18) . .
N1 C6 C9 O8 1.2(4) . .
C5 C6 C9 O8 -176.4(3) . .
N1 C6 C9 O7 178.9(2) . .
C5 C6 C9 O7 1.2(4) . .
C14 N2 C10 C11 1.4(4) . .
Zn1 N2 C10 C11 -168.1(2) . .
N2 C10 C11 C12 1.9(5) . .
C10 C11 C12 C13 -4.5(5) . .
C10 C11 C12 C15 173.7(3) . .
C11 C12 C13 C14 4.0(5) . .
C15 C12 C13 C14 -174.3(3) . .
C10 N2 C14 C13 -1.9(5) . .
Zn1 N2 C14 C13 167.3(3) . .
C12 C13 C14 N2 -0.8(5) . .
C11 C12 C15 C16 -5.3(5) . .
C13 C12 C15 C16 172.9(3) . .
C12 C15 C16 C17 -179.8(3) . .
C15 C16 C17 C18 -163.4(3) . .
C15 C16 C17 C21 15.8(5) . .
C21 C17 C18 C19 -2.8(5) . .
C16 C17 C18 C19 176.5(3) . .
C20 N3 C19 C18 0.5(5) . .
C17 C18 C19 N3 1.5(5) . .
C19 N3 C20 C21 -1.3(5) . .
N3 C20 C21 C17 -0.1(6) . .
C18 C17 C21 C20 2.1(5) . .
C16 C17 C21 C20 -177.1(3) . .
C26 N4 C22 C23 1.1(4) . .
Zn2 N4 C22 C23 -178.5(2) . .
N4 C22 C23 C24 1.0(4) . .
C22 C23 C24 C25 -2.1(4) . .
C22 C23 C24 C27 176.7(2) . .
C23 C24 C25 C26 1.3(4) . .
C27 C24 C25 C26 -177.6(2) . .
C22 N4 C26 C25 -2.0(4) . .
Zn2 N4 C26 C25 177.6(2) . .
C24 C25 C26 N4 0.8(4) . .
C25 C24 C27 C27 178.2(3) . 3_557
C23 C24 C27 C27 -0.6(5) . 3_557
